data_8101487
loop_
_publ_author_name
'Frey, Wolfgang'
'Remen, Lubos'
'J\"ager, Volker'
'Gracza, Tibor'

_publ_section_title
;
Crystal structure of (1S,3S,4R,7S)-7-benzyloxy-3-[(1S)-1-hydroxy-1-
phenylmethyl]-2,5-dioxabicyclo[2.2.1]heptane, C19H20O4
;
_journal_issue 2
_journal_name_full 'Zeitschrift f\"ur Kristallographie - New Crystal Structures'
_journal_page_first 257
_journal_page_last 258
_journal_volume 214
_journal_year 1999
_chemical_formula_sum 'C19 H20 O4'
_chemical_formula_weight 312.35
_symmetry_cell_setting tetragonal
_symmetry_space_group_name_H-M 'I 43'
_cell_angle_alpha 90.00
_cell_angle_beta 90.00
_cell_angle_gamma 90.00
_cell_formula_units_Z 8
_cell_length_a 23.485(2)
_cell_length_b 23.485(2)
_cell_length_c 5.8070(10)
_cell_measurement_temperature 293(2)
_cell_volume 3202.8(7)
_diffrn_ambient_temperature 293(2)
_exptl_crystal_density_diffrn 1.296
_refine_ls_R_factor_obs 0.0452
_refine_ls_wR_factor_obs 0.1064
_cod_database_code 8101487

loop_
_symmetry_equiv_pos_as_xyz
'x, y, z'
'-x+1/2, -y+1/2, z+1/2'
'-y, x+1/2, z+3/4'
'y+1/2, -x, z+1/4'
'x+1/2, y+1/2, z+1/2'
'-x+1, -y+1, z+1'
'-y+1/2, x+1, z+5/4'
'y+1, -x+1/2, z+3/4'

loop_
_atom_site_aniso_label
_atom_site_aniso_U_11
_atom_site_aniso_U_22
_atom_site_aniso_U_33
_atom_site_aniso_U_23
_atom_site_aniso_U_13
_atom_site_aniso_U_12
O1 0.0439(9) 0.0380(8) 0.0479(11) -0.0108(8) 0.0055(9) -0.0101(7)
C1 0.0428(12) 0.0403(12) 0.0400(14) -0.0066(11) 0.0030(11) 0.0010(10)
O2 0.0477(10) 0.0559(11) 0.0401(10) -0.0038(9) -0.0019(9) -0.0057(8)
C2 0.0395(12) 0.0442(13) 0.046(2) -0.0065(12) 0.0064(11) -0.0034(10)
O3 0.0623(12) 0.0356(9) 0.088(2) -0.0110(11) 0.0269(13) -0.0064(8)
C3 0.0396(12) 0.0352(11) 0.0370(13) -0.0011(10) 0.0039(11) -0.0056(9)
O4 0.0558(11) 0.0475(10) 0.0455(11) -0.0027(9) -0.0021(9) 0.0072(8)
C4 0.0441(12) 0.0342(11) 0.0416(14) -0.0062(11) -0.0004(11) -0.0048(9)
C5 0.0515(15) 0.0526(15) 0.044(2) 0.0002(13) 0.0090(13) -0.0040(12)
C6 0.0467(12) 0.0359(11) 0.0479(15) 0.0060(11) 0.0098(12) 0.0007(9)
C7 0.0393(12) 0.0370(11) 0.052(2) 0.0097(12) 0.0029(12) 0.0062(9)
C8 0.0516(15) 0.0467(14) 0.059(2) 0.0036(14) 0.0126(14) 0.0027(12)
C9 0.0480(15) 0.065(2) 0.082(3) 0.013(2) 0.019(2) 0.0050(14)
C10 0.0422(14) 0.069(2) 0.094(3) 0.016(2) -0.006(2) -0.0055(13)
C11 0.052(2) 0.081(2) 0.071(2) 0.002(2) -0.017(2) -0.0037(15)
C12 0.0471(14) 0.072(2) 0.055(2) 0.003(2) 0.0000(15) -0.0004(13)
C13 0.061(2) 0.0545(15) 0.061(2) 0.012(2) 0.013(2) 0.0074(13)
C14 0.0443(13) 0.0400(12) 0.051(2) 0.0060(13) -0.0064(12) -0.0018(10)
C15 0.053(2) 0.060(2) 0.069(2) 0.001(2) -0.014(2) 0.0015(13)
C16 0.056(2) 0.069(2) 0.107(3) 0.012(2) 0.009(2) 0.0147(15)
C17 0.105(3) 0.055(2) 0.072(3) 0.001(2) 0.027(2) 0.016(2)
C18 0.122(3) 0.051(2) 0.058(2) -0.007(2) -0.013(2) 0.000(2)
C19 0.072(2) 0.0469(15) 0.074(2) -0.001(2) -0.024(2) -0.0007(13)

loop_
_atom_site_label
_atom_site_type_symbol
_atom_site_fract_x
_atom_site_fract_y
_atom_site_fract_z
_atom_site_U_iso_or_equiv
_atom_site_thermal_displace_type
_atom_site_occupancy
_atom_site_calc_flag
_atom_site_refinement_flags
_atom_site_disorder_group
O1 O 0.48757(7) 0.57111(7) 1.0456(3) 0.0433(4) Uani 1 d . .
C1 C 0.46920(10) 0.66349(10) 1.1631(5) 0.0411(5) Uani 1 d . .
H1 H 0.45477(10) 0.68942(10) 1.2818(5) 0.049 Uiso 1 calc R .
O2 O 0.53436(8) 0.62983(8) 1.4258(4) 0.0479(5) Uani 1 d . .
C2 C 0.45493(11) 0.60183(10) 1.2160(5) 0.0433(6) Uani 1 d . .
H2 H 0.41410(11) 0.59322(10) 1.2149(5) 0.052 Uiso 1 calc R .
O3 O 0.58905(9) 0.51518(7) 0.9184(5) 0.0618(6) Uani 1 d . .
H3O H 0.5612(9) 0.4948(9) 0.9415(41) 0.074 Uiso 1 calc R .
C3 C 0.54178(10) 0.60145(9) 1.0265(5) 0.0373(5) Uani 1 d . .
H3 H 0.54640(10) 0.61614(9) 0.8697(5) 0.045 Uiso 1 calc R .
O4 O 0.45152(8) 0.67972(8) 0.9410(4) 0.0496(5) Uani 1 d . .
C4 C 0.53277(11) 0.65096(10) 1.1939(5) 0.0400(5) Uani 1 d . .
H4 H 0.55763(11) 0.68377(10) 1.1662(5) 0.048 Uiso 1 calc R .
C5 C 0.48300(12) 0.59461(12) 1.4470(5) 0.0493(6) Uani 1 d . .
H5A H 0.45862(12) 0.60819(12) 1.5702(5) 0.059 Uiso 1 calc R .
H5B H 0.49266(12) 0.55507(12) 1.4754(5) 0.059 Uiso 1 calc R .
C6 C 0.58978(11) 0.56009(10) 1.0816(5) 0.0435(6) Uani 1 d . .
H6 H 0.58368(11) 0.54424(10) 1.2358(5) 0.052 Uiso 1 calc R .
C7 C 0.64787(10) 0.58886(10) 1.0739(5) 0.0428(6) Uani 1 d . .
C8 C 0.68209(12) 0.58373(12) 0.8828(6) 0.0523(7) Uani 1 d . .
H8 H 0.66974(12) 0.56311(12) 0.7555(6) 0.063 Uiso 1 calc R .
C9 C 0.73580(13) 0.60991(14) 0.8817(8) 0.0650(9) Uani 1 d . .
H9 H 0.75923(13) 0.60611(14) 0.7535(8) 0.078 Uiso 1 calc R .
C10 C 0.75407(13) 0.64084(15) 1.0660(8) 0.0683(10) Uani 1 d . .
H10 H 0.78980(13) 0.65791(15) 1.0633(8) 0.082 Uiso 1 calc R .
C11 C 0.71969(13) 0.6468(2) 1.2557(7) 0.0679(9) Uani 1 d . .
H11 H 0.73183(13) 0.6682(2) 1.3811(7) 0.081 Uiso 1 calc R .
C12 C 0.66680(12) 0.62061(14) 1.2595(6) 0.0581(8) Uani 1 d . .
H12 H 0.64369(12) 0.62446(14) 1.3886(6) 0.070 Uiso 1 calc R .
C13 C 0.46145(13) 0.73894(12) 0.8907(6) 0.0586(8) Uani 1 d . .
H13A H 0.45293(13) 0.74609(12) 0.7298(6) 0.070 Uiso 1 calc R .
H13B H 0.50134(13) 0.74763(12) 0.9158(6) 0.070 Uiso 1 calc R .
C14 C 0.42568(11) 0.77730(10) 1.0378(5) 0.0450(6) Uani 1 d . .
C15 C 0.36855(12) 0.78459(13) 0.9960(7) 0.0602(8) Uani 1 d . .
H15 H 0.35204(12) 0.76821(13) 0.8663(7) 0.072 Uiso 1 calc R .
C16 C 0.33507(15) 0.8167(2) 1.1482(9) 0.0772(11) Uani 1 d . .
H16 H 0.29630(15) 0.8214(2) 1.1216(9) 0.093 Uiso 1 calc R .
C17 C 0.3603(2) 0.84100(15) 1.3366(8) 0.0773(11) Uani 1 d . .
H17 H 0.3382(2) 0.86172(15) 1.4397(8) 0.093 Uiso 1 calc R .
C18 C 0.4168(2) 0.83544(14) 1.3754(7) 0.0770(11) Uani 1 d . .
H18 H 0.4335(2) 0.85287(14) 1.5024(7) 0.092 Uiso 1 calc R .
C19 C 0.44915(15) 0.80415(13) 1.2273(7) 0.0642(9) Uani 1 d . .
H19 H 0.48803(15) 0.80075(13) 1.2543(7) 0.077 Uiso 1 calc R .

loop_
_geom_bond_atom_site_label_1
_geom_bond_atom_site_label_2
_geom_bond_distance
_geom_bond_site_symmetry_2
_geom_bond_publ_flag
O1 C2 1.445(3) . ?
O1 C3 1.463(3) . ?
C1 O4 1.407(3) . ?
C1 C2 1.518(3) . ?
C1 C4 1.532(3) . ?
C1 H1 0.98 . ?
O2 C4 1.436(3) . ?
O2 C5 1.468(3) . ?
C2 C5 1.504(4) . ?
C2 H2 0.98 . ?
O3 C6 1.418(3) . ?
O3 H3O 0.82 . ?
C3 C6 1.522(3) . ?
C3 C4 1.530(3) . ?
C3 H3 0.98 . ?
O4 C13 1.440(3) . ?
C4 H4 0.98 . ?
C5 H5A 0.97 . ?
C5 H5B 0.97 . ?
C6 C7 1.523(3) . ?
C6 H6 0.98 . ?
C7 C8 1.376(4) . ?
C7 C12 1.384(4) . ?
C8 C9 1.403(4) . ?
C8 H8 0.93 . ?
C9 C10 1.363(6) . ?
C9 H9 0.93 . ?
C10 C11 1.373(5) . ?
C10 H10 0.93 . ?
C11 C12 1.386(4) . ?
C11 H11 0.93 . ?
C12 H12 0.93 . ?
C13 C14 1.499(4) . ?
C13 H13A 0.97 . ?
C13 H13B 0.97 . ?
C14 C15 1.374(4) . ?
C14 C19 1.383(4) . ?
C15 C16 1.403(5) . ?
C15 H15 0.93 . ?
C16 C17 1.369(6) . ?
C16 H16 0.93 . ?
C17 C18 1.353(6) . ?
C17 H17 0.93 . ?
C18 C19 1.363(5) . ?
C18 H18 0.93 . ?
C19 H19 0.93 . ?

loop_
_cod_related_entry_id
_cod_related_entry_database
_cod_related_entry_code
1 ChemSpider 21183537
